data_4334687
loop_
_publ_author_name
'Christian Hering'
'Axel Schulz'
'Alexander Villinger'

_publ_contact_author_address
;
Universit\"at Rostock
Institut f\"ur Chemie
Abteilung f\"ur Anorganische Chemie
Albert-Einstein-Strasse 3a 
18059 Rostock
Bundesrepublik Deutschland
;
_publ_contact_author_email
;
axel.schulz@uni-rostock.de'
;
_publ_contact_author_fax '+49 (0)381/498-6382'
_publ_contact_author_name 'Axel Schulz'
_publ_contact_author_phone '+49 (0)381/498-6400'
_publ_section_title
;
 On the Synthesis and Reactivity of Highly Labile Pseudohalogen
 Phosphenium Ions
;
_journal_name_full 'Inorganic Chemistry'
_journal_page_first 5214
_journal_page_last 5225
_journal_paper_doi 10.1021/ic4001285
_journal_volume 52
_journal_year 2013
_chemical_formula_moiety 'C13 H28 N2 O P Si2 +, Cl4 Ga -'
_chemical_formula_sum 'C13 H28 Cl4 Ga N2 O P Si2'
_chemical_formula_weight 527.04
_chemical_name_systematic
;
 ?
;
_space_group_IT_number 14
_symmetry_cell_setting monoclinic
_symmetry_Int_Tables_number 14
_symmetry_space_group_name_Hall '-P 2yn'
_symmetry_space_group_name_H-M 'P 1 21/n 1'
_atom_sites_solution_hydrogens geom
_atom_sites_solution_primary direct
_atom_sites_solution_secondary difmap
_audit_author_name 'Villinger, A.'
_audit_creation_method SHELXL-97
_cell_angle_alpha 90.00
_cell_angle_beta 102.8840(10)
_cell_angle_gamma 90.00
_cell_formula_units_Z 4
_cell_length_a 10.2146(2)
_cell_length_b 19.1054(4)
_cell_length_c 12.4856(2)
_cell_measurement_reflns_used 8931
_cell_measurement_temperature 173(2)
_cell_measurement_theta_max 52.211
_cell_measurement_theta_min 5.136
_cell_volume 2375.27(8)
_computing_cell_refinement 'Bruker Apex V7.51A'
_computing_data_collection 'Bruker Apex V7.51A'
_computing_data_reduction 'Bruker SAINT'
_computing_molecular_graphics 'ORTEP-3v2.01 (Farrugia, 1997)'
_computing_publication_material SHELXL-97
_computing_structure_refinement 'SHELXL-97 (Sheldrick, 1997)'
_computing_structure_solution 'SHELXS-97 (Sheldrick, 1997)'
_diffrn_ambient_temperature 173(2)
_diffrn_measured_fraction_theta_full 1.000
_diffrn_measured_fraction_theta_max 1.000
_diffrn_measurement_device_type 'Bruker Apex Kappa II-CCD-diffractometer'
_diffrn_measurement_method 'phi and omega scans'
_diffrn_radiation_monochromator graphite
_diffrn_radiation_source 'sealed tube'
_diffrn_radiation_type MoK\a
_diffrn_radiation_wavelength 0.71073
_diffrn_reflns_av_R_equivalents 0.0523
_diffrn_reflns_av_sigmaI/netI 0.0581
_diffrn_reflns_limit_h_max 14
_diffrn_reflns_limit_h_min -14
_diffrn_reflns_limit_k_max 26
_diffrn_reflns_limit_k_min -24
_diffrn_reflns_limit_l_max 17
_diffrn_reflns_limit_l_min -16
_diffrn_reflns_number 34880
_diffrn_reflns_theta_full 30.00
_diffrn_reflns_theta_max 30.00
_diffrn_reflns_theta_min 1.98
_exptl_absorpt_coefficient_mu 1.782
_exptl_absorpt_correction_T_max 0.9485
_exptl_absorpt_correction_T_min 0.5825
_exptl_absorpt_correction_type multi-scan
_exptl_absorpt_process_details '(SADABS; Sheldrick, 2004)'
_exptl_crystal_colour colourless
_exptl_crystal_density_diffrn 1.474
_exptl_crystal_description plate
_exptl_crystal_F_000 1080
_exptl_crystal_size_max 0.34
_exptl_crystal_size_mid 0.14
_exptl_crystal_size_min 0.03
_refine_diff_density_max 0.391
_refine_diff_density_min -0.362
_refine_diff_density_rms 0.083
_refine_ls_extinction_method none
_refine_ls_goodness_of_fit_ref 1.019
_refine_ls_hydrogen_treatment constr
_refine_ls_matrix_type full
_refine_ls_number_parameters 225
_refine_ls_number_reflns 6933
_refine_ls_number_restraints 0
_refine_ls_restrained_S_all 1.019
_refine_ls_R_factor_all 0.0731
_refine_ls_R_factor_gt 0.0364
_refine_ls_shift/su_max 0.001
_refine_ls_shift/su_mean 0.000
_refine_ls_structure_factor_coef Fsqd
_refine_ls_weighting_details 'calc w=1/[\s^2^(Fo^2^)+(0.0285P)^2^+0.5649P] where P=(Fo^2^+2Fc^2^)/3'
_refine_ls_weighting_scheme calc
_refine_ls_wR_factor_gt 0.0661
_refine_ls_wR_factor_ref 0.0756
_reflns_number_gt 4746
_reflns_number_total 6933
_reflns_threshold_expression >2\s(I)
_cod_data_source_file ic4001285_si_002_14.cif
_cod_data_source_block ch125_npnco_dmb_gacl4
_cod_original_sg_symbol_H-M 'P 21/n'
_cod_database_code 4334687

loop_
_symmetry_equiv_pos_as_xyz
'x, y, z'
'-x+1/2, y+1/2, -z+1/2'
'-x, -y, -z'
'x-1/2, -y-1/2, z-1/2'

loop_
_atom_site_label
_atom_site_type_symbol
_atom_site_fract_x
_atom_site_fract_y
_atom_site_fract_z
_atom_site_U_iso_or_equiv
_atom_site_adp_type
_atom_site_occupancy
_atom_site_symmetry_multiplicity
_atom_site_calc_flag
_atom_site_refinement_flags
P1 P 0.72413(5) 0.79908(3) 0.67302(4) 0.01900(12) Uani 1 1 d .
N1 N 0.75775(17) 0.76486(9) 0.79848(14) 0.0255(4) Uani 1 1 d .
N2 N 0.72659(16) 0.88306(8) 0.68538(14) 0.0210(4) Uani 1 1 d .
O1 O 0.78100(17) 0.65858(8) 0.89498(14) 0.0395(4) Uani 1 1 d .
Si1 Si 0.86618(6) 0.93587(3) 0.66380(5) 0.02512(14) Uani 1 1 d .
Si2 Si 0.59583(6) 0.92666(3) 0.73877(5) 0.02495(14) Uani 1 1 d .
C1 C 0.7679(2) 0.70929(12) 0.84333(17) 0.0251(5) Uani 1 1 d .
C2 C 0.4400(2) 0.87392(13) 0.7163(3) 0.0503(7) Uani 1 1 d .
H2A H 0.4054 0.8668 0.6373 0.075 Uiso 1 1 calc R
H2B H 0.3726 0.8986 0.7469 0.075 Uiso 1 1 calc R
H2C H 0.4594 0.8285 0.7527 0.075 Uiso 1 1 calc R
C3 C 0.6542(3) 0.93915(14) 0.8881(2) 0.0464(7) Uani 1 1 d .
H3A H 0.6745 0.8935 0.9238 0.070 Uiso 1 1 calc R
H3B H 0.5838 0.9624 0.9170 0.070 Uiso 1 1 calc R
H3C H 0.7353 0.9682 0.9029 0.070 Uiso 1 1 calc R
C4 C 0.5539(2) 1.00915(12) 0.6622(2) 0.0405(6) Uani 1 1 d .
H4A H 0.6353 1.0376 0.6692 0.061 Uiso 1 1 calc R
H4B H 0.4874 1.0350 0.6922 0.061 Uiso 1 1 calc R
H4C H 0.5169 0.9987 0.5845 0.061 Uiso 1 1 calc R
C5 C 0.8975(2) 1.00756(12) 0.7661(2) 0.0370(6) Uani 1 1 d .
H5A H 0.8151 1.0349 0.7607 0.055 Uiso 1 1 calc R
H5B H 0.9688 1.0380 0.7516 0.055 Uiso 1 1 calc R
H5C H 0.9252 0.9877 0.8401 0.055 Uiso 1 1 calc R
C6 C 0.8210(2) 0.97035(14) 0.5222(2) 0.0434(6) Uani 1 1 d .
H6A H 0.8076 0.9313 0.4700 0.065 Uiso 1 1 calc R
H6B H 0.8936 1.0004 0.5090 0.065 Uiso 1 1 calc R
H6C H 0.7380 0.9977 0.5125 0.065 Uiso 1 1 calc R
C7 C 1.0254(2) 0.88557(12) 0.6864(2) 0.0416(6) Uani 1 1 d .
H7A H 1.0316 0.8545 0.7499 0.062 Uiso 1 1 calc R
H7B H 1.1015 0.9180 0.7004 0.062 Uiso 1 1 calc R
H7C H 1.0270 0.8575 0.6210 0.062 Uiso 1 1 calc R
C8 C 0.57368(19) 0.75732(10) 0.59895(17) 0.0222(4) Uani 1 1 d .
H8A H 0.5135 0.7451 0.6482 0.027 Uiso 1 1 calc R
H8B H 0.5245 0.7875 0.5387 0.027 Uiso 1 1 calc R
C9 C 0.6281(2) 0.69240(10) 0.55457(16) 0.0225(4) Uani 1 1 d .
C10 C 0.7585(2) 0.69338(10) 0.55412(16) 0.0243(5) Uani 1 1 d .
C11 C 0.8345(2) 0.75946(10) 0.59761(17) 0.0227(4) Uani 1 1 d .
H11A H 0.8480 0.7900 0.5370 0.027 Uiso 1 1 calc R
H11B H 0.9228 0.7484 0.6460 0.027 Uiso 1 1 calc R
C12 C 0.5285(2) 0.63581(11) 0.51184(19) 0.0331(5) Uani 1 1 d .
H12A H 0.5748 0.5962 0.4867 0.050 Uiso 1 1 calc R
H12B H 0.4600 0.6540 0.4503 0.050 Uiso 1 1 calc R
H12C H 0.4856 0.6203 0.5705 0.050 Uiso 1 1 calc R
C13 C 0.8380(2) 0.63844(12) 0.5111(2) 0.0420(6) Uani 1 1 d .
H13A H 0.9089 0.6208 0.5713 0.063 Uiso 1 1 calc R
H13B H 0.8786 0.6588 0.4541 0.063 Uiso 1 1 calc R
H13C H 0.7785 0.5998 0.4797 0.063 Uiso 1 1 calc R
Ga1 Ga 1.24144(2) 0.659009(12) 0.732600(19) 0.02226(7) Uani 1 1 d .
Cl1 Cl 1.09558(5) 0.68648(3) 0.82924(5) 0.03249(13) Uani 1 1 d .
Cl2 Cl 1.44065(5) 0.67873(3) 0.83405(5) 0.03607(14) Uani 1 1 d .
Cl3 Cl 1.20594(6) 0.72370(3) 0.58643(4) 0.03298(14) Uani 1 1 d .
Cl4 Cl 1.22315(6) 0.54919(3) 0.68809(5) 0.03499(14) Uani 1 1 d .

loop_
_atom_site_aniso_label
_atom_site_aniso_U_11
_atom_site_aniso_U_22
_atom_site_aniso_U_33
_atom_site_aniso_U_23
_atom_site_aniso_U_13
_atom_site_aniso_U_12
P1 0.0186(3) 0.0191(3) 0.0201(3) -0.0007(2) 0.0061(2) -0.0008(2)
N1 0.0317(10) 0.0239(10) 0.0203(9) -0.0004(8) 0.0048(8) 0.0010(8)
N2 0.0205(9) 0.0190(8) 0.0251(9) -0.0019(7) 0.0083(7) -0.0009(7)
O1 0.0471(11) 0.0297(9) 0.0438(10) 0.0126(8) 0.0145(8) 0.0071(8)
Si1 0.0203(3) 0.0234(3) 0.0324(3) 0.0002(3) 0.0075(3) -0.0037(2)
Si2 0.0274(3) 0.0210(3) 0.0301(3) -0.0006(3) 0.0141(3) 0.0013(2)
C1 0.0223(11) 0.0300(12) 0.0242(11) -0.0058(10) 0.0075(9) -0.0001(9)
C2 0.0373(15) 0.0400(15) 0.085(2) -0.0205(15) 0.0379(15) -0.0060(12)
C3 0.0635(19) 0.0462(16) 0.0335(14) 0.0026(12) 0.0193(13) 0.0127(14)
C4 0.0381(14) 0.0391(14) 0.0482(16) 0.0137(12) 0.0179(12) 0.0156(11)
C5 0.0312(13) 0.0279(12) 0.0507(16) -0.0054(11) 0.0066(12) -0.0052(10)
C6 0.0366(14) 0.0553(17) 0.0420(15) 0.0101(13) 0.0167(12) -0.0054(12)
C7 0.0224(12) 0.0330(13) 0.0701(19) -0.0088(13) 0.0118(12) -0.0049(10)
C8 0.0182(10) 0.0248(11) 0.0236(11) -0.0010(9) 0.0048(9) -0.0020(8)
C9 0.0288(12) 0.0204(10) 0.0171(10) 0.0008(8) 0.0026(9) -0.0015(9)
C10 0.0306(12) 0.0218(10) 0.0208(11) -0.0008(9) 0.0065(9) 0.0026(9)
C11 0.0213(11) 0.0237(11) 0.0251(11) -0.0001(9) 0.0095(9) 0.0016(8)
C12 0.0361(13) 0.0260(11) 0.0343(13) -0.0043(10) 0.0014(11) -0.0032(10)
C13 0.0427(15) 0.0329(13) 0.0539(16) -0.0134(12) 0.0183(13) 0.0042(11)
Ga1 0.02061(12) 0.02498(12) 0.02270(13) 0.00046(10) 0.00807(10) -0.00043(10)
Cl1 0.0291(3) 0.0407(3) 0.0314(3) -0.0025(2) 0.0150(2) 0.0034(2)
Cl2 0.0232(3) 0.0509(4) 0.0332(3) 0.0021(3) 0.0044(2) -0.0062(2)
Cl3 0.0371(3) 0.0348(3) 0.0285(3) 0.0079(2) 0.0103(2) 0.0012(2)
Cl4 0.0422(3) 0.0262(3) 0.0387(3) -0.0027(2) 0.0134(3) -0.0001(2)

loop_
_atom_type_symbol
_atom_type_description
_atom_type_scat_dispersion_real
_atom_type_scat_dispersion_imag
_atom_type_scat_source
C C 0.0033 0.0016 'International Tables Vol C Tables 4.2.6.8 and 6.1.1.4'
H H 0.0000 0.0000 'International Tables Vol C Tables 4.2.6.8 and 6.1.1.4'
N N 0.0061 0.0033 'International Tables Vol C Tables 4.2.6.8 and 6.1.1.4'
O O 0.0106 0.0060 'International Tables Vol C Tables 4.2.6.8 and 6.1.1.4'
Si Si 0.0817 0.0704 'International Tables Vol C Tables 4.2.6.8 and 6.1.1.4'
P P 0.1023 0.0942 'International Tables Vol C Tables 4.2.6.8 and 6.1.1.4'
Cl Cl 0.1484 0.1585 'International Tables Vol C Tables 4.2.6.8 and 6.1.1.4'
Ga Ga 0.2307 1.6083 'International Tables Vol C Tables 4.2.6.8 and 6.1.1.4'

loop_
_geom_angle_atom_site_label_1
_geom_angle_atom_site_label_2
_geom_angle_atom_site_label_3
_geom_angle
N2 P1 N1 107.82(9)
N2 P1 C11 118.25(9)
N1 P1 C11 107.91(9)
N2 P1 C8 119.03(9)
N1 P1 C8 106.52(9)
C11 P1 C8 96.22(9)
C1 N1 P1 140.38(17)
P1 N2 Si1 122.36(10)
P1 N2 Si2 119.55(9)
Si1 N2 Si2 117.67(9)
N2 Si1 C6 107.68(10)
N2 Si1 C5 109.25(10)
C6 Si1 C5 111.37(12)
N2 Si1 C7 112.35(10)
C6 Si1 C7 110.73(12)
C5 Si1 C7 105.50(11)
N2 Si2 C3 109.35(10)
N2 Si2 C4 107.80(10)
C3 Si2 C4 113.53(12)
N2 Si2 C2 111.80(9)
C3 Si2 C2 107.29(13)
C4 Si2 C2 107.11(13)
O1 C1 N1 174.2(2)
Si2 C2 H2A 109.5
Si2 C2 H2B 109.5
H2A C2 H2B 109.5
Si2 C2 H2C 109.5
H2A C2 H2C 109.5
H2B C2 H2C 109.5
Si2 C3 H3A 109.5
Si2 C3 H3B 109.5
H3A C3 H3B 109.5
Si2 C3 H3C 109.5
H3A C3 H3C 109.5
H3B C3 H3C 109.5
Si2 C4 H4A 109.5
Si2 C4 H4B 109.5
H4A C4 H4B 109.5
Si2 C4 H4C 109.5
H4A C4 H4C 109.5
H4B C4 H4C 109.5
Si1 C5 H5A 109.5
Si1 C5 H5B 109.5
H5A C5 H5B 109.5
Si1 C5 H5C 109.5
H5A C5 H5C 109.5
H5B C5 H5C 109.5
Si1 C6 H6A 109.5
Si1 C6 H6B 109.5
H6A C6 H6B 109.5
Si1 C6 H6C 109.5
H6A C6 H6C 109.5
H6B C6 H6C 109.5
Si1 C7 H7A 109.5
Si1 C7 H7B 109.5
H7A C7 H7B 109.5
Si1 C7 H7C 109.5
H7A C7 H7C 109.5
H7B C7 H7C 109.5
C9 C8 P1 102.17(13)
C9 C8 H8A 111.3
P1 C8 H8A 111.3
C9 C8 H8B 111.3
P1 C8 H8B 111.3
H8A C8 H8B 109.2
C10 C9 C12 127.4(2)
C10 C9 C8 116.02(18)
C12 C9 C8 116.49(18)
C9 C10 C13 127.9(2)
C9 C10 C11 116.22(18)
C13 C10 C11 115.86(18)
C10 C11 P1 102.02(13)
C10 C11 H11A 111.4
P1 C11 H11A 111.4
C10 C11 H11B 111.4
P1 C11 H11B 111.4
H11A C11 H11B 109.2
C9 C12 H12A 109.5
C9 C12 H12B 109.5
H12A C12 H12B 109.5
C9 C12 H12C 109.5
H12A C12 H12C 109.5
H12B C12 H12C 109.5
C10 C13 H13A 109.5
C10 C13 H13B 109.5
H13A C13 H13B 109.5
C10 C13 H13C 109.5
H13A C13 H13C 109.5
H13B C13 H13C 109.5
Cl3 Ga1 Cl4 110.34(2)
Cl3 Ga1 Cl2 110.52(2)
Cl4 Ga1 Cl2 109.43(2)
Cl3 Ga1 Cl1 108.79(2)
Cl4 Ga1 Cl1 110.15(2)
Cl2 Ga1 Cl1 107.57(2)

loop_
_geom_bond_atom_site_label_1
_geom_bond_atom_site_label_2
_geom_bond_distance
P1 N2 1.6115(17)
P1 N1 1.6610(18)
P1 C11 1.7898(19)
P1 C8 1.794(2)
N1 C1 1.194(3)
N2 Si1 1.8152(17)
N2 Si2 1.8219(17)
O1 C1 1.155(3)
Si1 C6 1.846(2)
Si1 C5 1.851(2)
Si1 C7 1.855(2)
Si2 C3 1.842(2)
Si2 C4 1.843(2)
Si2 C2 1.852(2)
C2 H2A 0.9800
C2 H2B 0.9800
C2 H2C 0.9800
C3 H3A 0.9800
C3 H3B 0.9800
C3 H3C 0.9800
C4 H4A 0.9800
C4 H4B 0.9800
C4 H4C 0.9800
C5 H5A 0.9800
C5 H5B 0.9800
C5 H5C 0.9800
C6 H6A 0.9800
C6 H6B 0.9800
C6 H6C 0.9800
C7 H7A 0.9800
C7 H7B 0.9800
C7 H7C 0.9800
C8 C9 1.514(3)
C8 H8A 0.9900
C8 H8B 0.9900
C9 C10 1.334(3)
C9 C12 1.499(3)
C10 C13 1.498(3)
C10 C11 1.518(3)
C11 H11A 0.9900
C11 H11B 0.9900
C12 H12A 0.9800
C12 H12B 0.9800
C12 H12C 0.9800
C13 H13A 0.9800
C13 H13B 0.9800
C13 H13C 0.9800
Ga1 Cl3 2.1667(6)
Ga1 Cl4 2.1678(6)
Ga1 Cl2 2.1766(6)
Ga1 Cl1 2.1801(6)

loop_
_geom_torsion_atom_site_label_1
_geom_torsion_atom_site_label_2
_geom_torsion_atom_site_label_3
_geom_torsion_atom_site_label_4
_geom_torsion
N2 P1 N1 C1 178.3(3)
C11 P1 N1 C1 -53.0(3)
C8 P1 N1 C1 49.4(3)
N1 P1 N2 Si1 103.74(12)
C11 P1 N2 Si1 -18.91(16)
C8 P1 N2 Si1 -134.94(11)
N1 P1 N2 Si2 -68.64(13)
C11 P1 N2 Si2 168.72(10)
C8 P1 N2 Si2 52.69(14)
P1 N2 Si1 C6 97.55(14)
Si2 N2 Si1 C6 -89.94(13)
P1 N2 Si1 C5 -141.35(12)
Si2 N2 Si1 C5 31.15(14)
P1 N2 Si1 C7 -24.64(16)
Si2 N2 Si1 C7 147.87(12)
P1 N2 Si2 C3 93.99(14)
Si1 N2 Si2 C3 -78.73(13)
P1 N2 Si2 C4 -142.14(13)
Si1 N2 Si2 C4 45.13(14)
P1 N2 Si2 C2 -24.68(17)
Si1 N2 Si2 C2 162.60(13)
P1 N1 C1 O1 176(2)
N2 P1 C8 C9 151.26(12)
N1 P1 C8 C9 -86.76(14)
C11 P1 C8 C9 24.03(14)
P1 C8 C9 C10 -17.4(2)
P1 C8 C9 C12 165.09(15)
C12 C9 C10 C13 0.0(4)
C8 C9 C10 C13 -177.2(2)
C12 C9 C10 C11 176.9(2)
C8 C9 C10 C11 -0.3(3)
C9 C10 C11 P1 17.9(2)
C13 C10 C11 P1 -164.85(17)
N2 P1 C11 C10 -151.86(13)
N1 P1 C11 C10 85.54(14)
C8 P1 C11 C10 -24.08(15)
